data_2237223
loop_
_publ_author_name
'Eichstaedt, Katarzyna'
'Olszewska, Teresa'
'Gdaniec, Maria'

_publ_section_title
;
 (<i>R</i>,<i>R</i>)-1-Acetyl-1'-(2,4,6-trinitrophenyl)-2,2'-bipyrrolidine
;
_journal_coeditor_code RZ5033
_journal_issue 1
_journal_name_full 'Acta Crystallographica Section E'
_journal_page_first o144
_journal_page_last o145
_journal_paper_doi 10.1107/S1600536812051161
_journal_volume 69
_journal_year 2013
_chemical_formula_iupac 'C16 H19 N5 O7'
_chemical_formula_moiety 'C16 H19 N5 O7'
_chemical_formula_sum 'C16 H19 N5 O7'
_chemical_formula_weight 393.36
_chemical_name_systematic
;
(<i>R</i>,<i>R</i>)-1-Acetyl-1'-(2,4,6-trinitrophenyl)-2,2'-bipyrrolidine
;
_space_group_IT_number 19
_symmetry_cell_setting orthorhombic
_symmetry_space_group_name_Hall 'P 2ac 2ab'
_symmetry_space_group_name_H-M 'P 21 21 21'
_atom_sites_solution_hydrogens geom
_atom_sites_solution_primary direct
_atom_sites_solution_secondary difmap
_audit_creation_method SHELXL-97
_cell_angle_alpha 90.00
_cell_angle_beta 90.00
_cell_angle_gamma 90.00
_cell_formula_units_Z 4
_cell_length_a 8.1989(5)
_cell_length_b 10.4442(6)
_cell_length_c 20.8877(13)
_cell_measurement_reflns_used 1951
_cell_measurement_temperature 293(2)
_cell_measurement_theta_max 28.65
_cell_measurement_theta_min 2.92
_cell_volume 1788.63(19)
_computing_cell_refinement 'CrysAlis PRO (Agilent, 2012)'
_computing_data_collection 'CrysAlis PRO (Agilent, 2012)'
_computing_data_reduction 'CrysAlis PRO (Agilent, 2012)'
_computing_molecular_graphics
;
ORTEP-3 for Windows (Farrugia, 1997) and
<i>Mercury</i> (Macrae <i>et al.</i>, 2006)
;
_computing_publication_material 'SHELXL97 (Sheldrick, 2008)'
_computing_structure_refinement 'SHELXL97 (Sheldrick, 2008)'
_computing_structure_solution 'SHELXS97 (Sheldrick, 2008)'
_diffrn_ambient_temperature 293(2)
_diffrn_detector_area_resol_mean 16.1544
_diffrn_measured_fraction_theta_full 0.993
_diffrn_measured_fraction_theta_max 0.993
_diffrn_measurement_device_type 'Oxford Diffraction Xcalibur Eos'
_diffrn_measurement_method '\w scan'
_diffrn_radiation_monochromator graphite
_diffrn_radiation_source 'Enhance (Mo) X-ray Source'
_diffrn_radiation_type MoK\a
_diffrn_radiation_wavelength 0.71073
_diffrn_reflns_av_R_equivalents 0.0398
_diffrn_reflns_av_sigmaI/netI 0.0396
_diffrn_reflns_limit_h_max 9
_diffrn_reflns_limit_h_min -9
_diffrn_reflns_limit_k_max 12
_diffrn_reflns_limit_k_min -12
_diffrn_reflns_limit_l_max 24
_diffrn_reflns_limit_l_min -24
_diffrn_reflns_number 7678
_diffrn_reflns_theta_full 25.02
_diffrn_reflns_theta_max 25.02
_diffrn_reflns_theta_min 4.31
_diffrn_standards_interval_count 0
_diffrn_standards_interval_time 0
_diffrn_standards_number 0
_exptl_absorpt_coefficient_mu 0.117
_exptl_absorpt_correction_T_max 1.000
_exptl_absorpt_correction_T_min 0.990
_exptl_absorpt_correction_type multi-scan
_exptl_absorpt_process_details
;
(CrysAlis PRO; Agilent, 2012)
;
_exptl_crystal_colour orange
_exptl_crystal_density_diffrn 1.461
_exptl_crystal_density_method 'not measured'
_exptl_crystal_description tabloid
_exptl_crystal_F_000 824
_exptl_crystal_size_max 0.20
_exptl_crystal_size_mid 0.20
_exptl_crystal_size_min 0.15
_refine_diff_density_max 0.136
_refine_diff_density_min -0.157
_refine_ls_extinction_method none
_refine_ls_goodness_of_fit_ref 1.062
_refine_ls_hydrogen_treatment constr
_refine_ls_matrix_type full
_refine_ls_number_parameters 254
_refine_ls_number_reflns 1818
_refine_ls_number_restraints 0
_refine_ls_restrained_S_all 1.062
_refine_ls_R_factor_all 0.0585
_refine_ls_R_factor_gt 0.0432
_refine_ls_shift/su_max 0.001
_refine_ls_shift/su_mean 0.000
_refine_ls_structure_factor_coef Fsqd
_refine_ls_weighting_details 'calc w=1/[\s^2^(Fo^2^)+(0.0351P)^2^+0.2637P] where P=(Fo^2^+2Fc^2^)/3'
_refine_ls_weighting_scheme calc
_refine_ls_wR_factor_gt 0.0838
_refine_ls_wR_factor_ref 0.0896
_reflns_number_gt 1477
_reflns_number_total 1818
_reflns_threshold_expression I>2sigma(I)
_cod_data_source_file rz5033.cif
_cod_data_source_block I
_cod_original_formula_sum 'C16 H19 N5 O7 '
_cod_database_code 2237223
_cod_database_fobs_code 2237223

loop_
_symmetry_equiv_pos_as_xyz
'x, y, z'
'-x+1/2, -y, z+1/2'
'-x, y+1/2, -z+1/2'
'x+1/2, -y+1/2, -z'

loop_
_atom_site_type_symbol
_atom_site_label
_atom_site_fract_x
_atom_site_fract_y
_atom_site_fract_z
_atom_site_U_iso_or_equiv
_atom_site_adp_type
_atom_site_calc_flag
_atom_site_refinement_flags
_atom_site_occupancy
_atom_site_symmetry_multiplicity
N N1 0.6350(3) 0.9926(2) 0.95416(11) 0.0336(6) Uani d . 1 1
C C2 0.7856(4) 1.0547(3) 0.93068(14) 0.0360(8) Uani d . 1 1
H H2 0.8740 0.9915 0.9309 0.043 Uiso calc R 1 1
C C3 0.8200(5) 1.1543(3) 0.98208(15) 0.0496(10) Uani d . 1 1
H H3A 0.9361 1.1704 0.9860 0.060 Uiso calc R 1 1
H H3B 0.7647 1.2343 0.9727 0.060 Uiso calc R 1 1
C C4 0.7528(5) 1.0932(4) 1.04212(16) 0.0520(10) Uani d . 1 1
H H4A 0.7335 1.1566 1.0752 0.062 Uiso calc R 1 1
H H4B 0.8264 1.0283 1.0585 0.062 Uiso calc R 1 1
C C5 0.5943(5) 1.0343(4) 1.01938(16) 0.0498(10) Uani d . 1 1
H H5A 0.5628 0.9623 1.0460 0.060 Uiso calc R 1 1
H H5B 0.5068 1.0968 1.0191 0.060 Uiso calc R 1 1
C C6 0.7620(4) 1.1031(3) 0.86178(15) 0.0378(8) Uani d . 1 1
H H6 0.7269 1.0313 0.8349 0.045 Uiso calc R 1 1
N N7 0.9150(4) 1.1543(3) 0.83607(13) 0.0429(7) Uani d . 1 1
C C8 0.9020(6) 1.2884(4) 0.81637(19) 0.0625(12) Uani d . 1 1
H H8A 0.8998 1.2957 0.7701 0.075 Uiso calc R 1 1
H H8B 0.9928 1.3381 0.8328 0.075 Uiso calc R 1 1
C C9 0.7443(6) 1.3326(4) 0.8449(2) 0.0804(15) Uani d . 1 1
H H9A 0.6904 1.3929 0.8166 0.097 Uiso calc R 1 1
H H9B 0.7632 1.3740 0.8859 0.097 Uiso calc R 1 1
C C10 0.6410(5) 1.2131(4) 0.85355(18) 0.0562(10) Uani d . 1 1
H H10A 0.5726 1.1991 0.8163 0.067 Uiso calc R 1 1
H H10B 0.5719 1.2209 0.8910 0.067 Uiso calc R 1 1
C C11 0.5621(4) 0.8893(3) 0.92546(13) 0.0300(7) Uani d . 1 1
C C12 0.6456(4) 0.7851(3) 0.89814(14) 0.0331(7) Uani d . 1 1
C C13 0.5699(4) 0.6911(3) 0.86275(15) 0.0362(8) Uani d . 1 1
H H13 0.6310 0.6270 0.8432 0.043 Uiso calc R 1 1
C C14 0.4047(4) 0.6931(3) 0.85668(14) 0.0330(7) Uani d . 1 1
C C15 0.3111(4) 0.7849(3) 0.88681(14) 0.0350(8) Uani d . 1 1
H H15 0.1978 0.7823 0.8849 0.042 Uiso calc R 1 1
C C16 0.3898(4) 0.8793(3) 0.91946(14) 0.0332(8) Uani d . 1 1
C C17 1.0360(5) 1.0730(5) 0.81772(16) 0.0562(11) Uani d . 1 1
C C18 1.1766(6) 1.1325(5) 0.78229(19) 0.0863(16) Uani d . 1 1
H H18A 1.2647 1.0721 0.7796 0.129 Uiso calc R 1 1
H H18B 1.2127 1.2076 0.8047 0.129 Uiso calc R 1 1
H H18C 1.1423 1.1557 0.7399 0.129 Uiso calc R 1 1
O O1 0.8695(3) 0.7949(2) 0.96552(12) 0.0539(7) Uani d . 1 1
O O2 0.8947(3) 0.6887(3) 0.87822(14) 0.0715(9) Uani d . 1 1
O O3 0.4126(4) 0.5153(3) 0.79145(14) 0.0718(9) Uani d . 1 1
O O4 0.1779(3) 0.5873(3) 0.81795(14) 0.0696(9) Uani d . 1 1
O O5 0.3003(4) 1.0886(2) 0.92558(14) 0.0613(8) Uani d . 1 1
O O6 0.1894(3) 0.9500(3) 0.98862(14) 0.0702(9) Uani d . 1 1
O O7 1.0284(4) 0.9579(3) 0.82913(13) 0.0685(8) Uani d . 1 1
N N2 0.8176(4) 0.7573(3) 0.91450(16) 0.0424(7) Uani d . 1 1
N N3 0.3249(4) 0.5912(3) 0.81954(13) 0.0425(7) Uani d . 1 1
N N4 0.2857(4) 0.9810(3) 0.94709(15) 0.0451(7) Uani d . 1 1

loop_
_atom_site_aniso_label
_atom_site_aniso_U_11
_atom_site_aniso_U_22
_atom_site_aniso_U_33
_atom_site_aniso_U_12
_atom_site_aniso_U_13
_atom_site_aniso_U_23
N1 0.0302(16) 0.0338(14) 0.0369(14) -0.0035(12) 0.0035(13) -0.0049(13)
C2 0.0333(19) 0.0329(17) 0.0416(18) -0.0042(15) -0.0008(16) 0.0035(15)
C3 0.056(3) 0.047(2) 0.0456(19) -0.0165(19) -0.0053(19) -0.0037(18)
C4 0.064(3) 0.051(2) 0.0407(19) -0.011(2) -0.0036(19) -0.0070(18)
C5 0.056(2) 0.049(2) 0.0438(19) -0.007(2) 0.0119(19) -0.0098(17)
C6 0.039(2) 0.0334(16) 0.0414(17) -0.0030(16) -0.0034(16) 0.0017(16)
N7 0.0406(19) 0.0458(16) 0.0425(15) 0.0007(15) 0.0052(14) 0.0095(14)
C8 0.076(3) 0.045(2) 0.066(3) -0.011(2) -0.005(2) 0.015(2)
C9 0.099(4) 0.046(2) 0.097(3) 0.011(3) 0.004(3) 0.021(2)
C10 0.051(3) 0.060(2) 0.058(2) 0.012(2) -0.006(2) 0.010(2)
C11 0.0288(19) 0.0297(16) 0.0316(15) 0.0013(15) 0.0019(14) 0.0035(14)
C12 0.0230(18) 0.0348(17) 0.0413(17) 0.0034(15) -0.0018(15) 0.0006(16)
C13 0.036(2) 0.0318(17) 0.0408(17) 0.0057(16) 0.0029(16) -0.0019(16)
C14 0.0320(19) 0.0310(17) 0.0358(16) 0.0000(15) -0.0035(15) -0.0045(15)
C15 0.0255(18) 0.0355(17) 0.0441(17) -0.0003(16) -0.0036(15) -0.0027(16)
C16 0.0283(19) 0.0307(17) 0.0407(17) 0.0052(15) 0.0022(15) -0.0035(15)
C17 0.047(2) 0.086(3) 0.036(2) 0.006(2) 0.0034(19) 0.005(2)
C18 0.055(3) 0.147(5) 0.056(2) 0.006(3) 0.017(2) 0.016(3)
O1 0.0466(17) 0.0480(15) 0.0671(16) 0.0003(14) -0.0241(14) 0.0041(14)
O2 0.0383(16) 0.080(2) 0.096(2) 0.0216(16) 0.0010(16) -0.0242(18)
O3 0.0569(19) 0.0639(17) 0.094(2) 0.0079(16) -0.0072(16) -0.0447(17)
O4 0.0368(17) 0.0778(19) 0.094(2) -0.0062(16) -0.0110(16) -0.0304(17)
O5 0.0602(18) 0.0344(14) 0.089(2) 0.0120(13) -0.0011(16) -0.0061(14)
O6 0.0522(18) 0.075(2) 0.0832(19) 0.0180(16) 0.0279(17) -0.0056(16)
O7 0.075(2) 0.0656(19) 0.0646(16) 0.0316(17) 0.0110(16) 0.0027(15)
N2 0.0293(17) 0.0349(16) 0.0631(19) 0.0033(13) -0.0052(16) -0.0001(15)
N3 0.0393(19) 0.0414(16) 0.0468(17) -0.0003(16) -0.0061(15) -0.0078(15)
N4 0.0324(18) 0.0457(18) 0.0572(18) 0.0083(15) -0.0044(16) -0.0130(17)

loop_
_atom_type_symbol
_atom_type_description
_atom_type_scat_dispersion_real
_atom_type_scat_dispersion_imag
_atom_type_scat_source
C C 0.0033 0.0016 'International Tables Vol C Tables 4.2.6.8 and 6.1.1.4'
H H 0.0000 0.0000 'International Tables Vol C Tables 4.2.6.8 and 6.1.1.4'
O O 0.0106 0.0060 'International Tables Vol C Tables 4.2.6.8 and 6.1.1.4'
S S 0.1246 0.1234 'International Tables Vol C Tables 4.2.6.8 and 6.1.1.4'
N N 0.0061 0.0033 'International Tables Vol C Tables 4.2.6.8 and 6.1.1.4'

loop_
_geom_angle_atom_site_label_1
_geom_angle_atom_site_label_2
_geom_angle_atom_site_label_3
_geom_angle
C11 N1 C5 122.7(3)
C11 N1 C2 124.3(2)
C5 N1 C2 111.6(2)
N1 C2 C3 102.8(3)
N1 C2 C6 110.5(3)
C3 C2 C6 117.3(3)
N1 C2 H2 108.7
C3 C2 H2 108.7
C6 C2 H2 108.7
C4 C3 C2 103.2(3)
C4 C3 H3A 111.1
C2 C3 H3A 111.1
C4 C3 H3B 111.1
C2 C3 H3B 111.1
H3A C3 H3B 109.1
C3 C4 C5 103.0(3)
C3 C4 H4A 111.2
C5 C4 H4A 111.2
C3 C4 H4B 111.2
C5 C4 H4B 111.2
H4A C4 H4B 109.1
N1 C5 C4 102.5(3)
N1 C5 H5A 111.3
C4 C5 H5A 111.3
N1 C5 H5B 111.3
C4 C5 H5B 111.3
H5A C5 H5B 109.2
N7 C6 C10 103.9(3)
N7 C6 C2 110.8(3)
C10 C6 C2 115.8(3)
N7 C6 H6 108.7
C10 C6 H6 108.7
C2 C6 H6 108.7
C17 N7 C8 124.8(3)
C17 N7 C6 119.9(3)
C8 N7 C6 113.0(3)
N7 C8 C9 104.2(3)
N7 C8 H8A 110.9
C9 C8 H8A 110.9
N7 C8 H8B 110.9
C9 C8 H8B 110.9
H8A C8 H8B 108.9
C8 C9 C10 106.0(3)
C8 C9 H9A 110.5
C10 C9 H9A 110.5
C8 C9 H9B 110.5
C10 C9 H9B 110.5
H9A C9 H9B 108.7
C9 C10 C6 105.6(3)
C9 C10 H10A 110.6
C6 C10 H10A 110.6
C9 C10 H10B 110.6
C6 C10 H10B 110.6
H10A C10 H10B 108.7
N1 C11 C12 125.0(3)
N1 C11 C16 122.0(3)
C12 C11 C16 113.0(3)
C13 C12 C11 123.4(3)
C13 C12 N2 114.5(3)
C11 C12 N2 121.5(3)
C14 C13 C12 119.2(3)
C14 C13 H13 120.4
C12 C13 H13 120.4
C13 C14 C15 121.4(3)
C13 C14 N3 118.8(3)
C15 C14 N3 119.7(3)
C16 C15 C14 117.9(3)
C16 C15 H15 121.0
C14 C15 H15 121.0
C15 C16 C11 124.6(3)
C15 C16 N4 116.2(3)
C11 C16 N4 119.1(3)
O7 C17 N7 121.3(4)
O7 C17 C18 122.6(4)
N7 C17 C18 116.1(4)
C17 C18 H18A 109.5
C17 C18 H18B 109.5
H18A C18 H18B 109.5
C17 C18 H18C 109.5
H18A C18 H18C 109.5
H18B C18 H18C 109.5
O1 N2 O2 123.6(3)
O1 N2 C12 118.3(3)
O2 N2 C12 117.8(3)
O4 N3 O3 123.6(3)
O4 N3 C14 118.9(3)
O3 N3 C14 117.5(3)
O5 N4 O6 124.9(3)
O5 N4 C16 117.5(3)
O6 N4 C16 117.5(3)

loop_
_geom_bond_atom_site_label_1
_geom_bond_atom_site_label_2
_geom_bond_distance
N1 C11 1.371(4)
N1 C5 1.469(4)
N1 C2 1.479(4)
C2 C3 1.522(4)
C2 C6 1.538(4)
C2 H2 0.9800
C3 C4 1.512(5)
C3 H3A 0.9700
C3 H3B 0.9700
C4 C5 1.514(5)
C4 H4A 0.9700
C4 H4B 0.9700
C5 H5A 0.9700
C5 H5B 0.9700
C6 N7 1.466(4)
C6 C10 1.527(5)
C6 H6 0.9800
N7 C17 1.361(5)
N7 C8 1.463(4)
C8 C9 1.497(6)
C8 H8A 0.9700
C8 H8B 0.9700
C9 C10 1.519(6)
C9 H9A 0.9700
C9 H9B 0.9700
C10 H10A 0.9700
C10 H10B 0.9700
C11 C12 1.407(4)
C11 C16 1.422(4)
C12 C13 1.376(5)
C12 N2 1.479(4)
C13 C14 1.361(4)
C13 H13 0.9300
C14 C15 1.380(4)
C14 N3 1.471(4)
C15 C16 1.362(4)
C15 H15 0.9300
C16 N4 1.479(4)
C17 O7 1.227(5)
C17 C18 1.504(6)
C18 H18A 0.9600
C18 H18B 0.9600
C18 H18C 0.9600
O1 N2 1.213(4)
O2 N2 1.220(4)
O3 N3 1.220(4)
O4 N3 1.206(4)
O5 N4 1.216(4)
O6 N4 1.217(4)

loop_
_geom_hbond_atom_site_label_D
_geom_hbond_atom_site_label_H
_geom_hbond_atom_site_label_A
_geom_hbond_site_symmetry_A
_geom_hbond_distance_DH
_geom_hbond_distance_HA
_geom_hbond_distance_DA
_geom_hbond_angle_DHA
_geom_hbond_publ_flag
C2 H2 O1 . 0.98 2.18 2.891(4) 129 y
C5 H5B O5 . 0.97 2.59 3.157(5) 118 ?
C2 H2 O7 . 0.98 2.50 3.079(4) 118 ?
C18 H18C O2 3_756 0.96 2.51 3.454(5) 168 y

loop_
_geom_torsion_atom_site_label_1
_geom_torsion_atom_site_label_2
_geom_torsion_atom_site_label_3
_geom_torsion_atom_site_label_4
_geom_torsion
C11 N1 C2 C3 -175.5(3)
C5 N1 C2 C3 -8.9(3)
C11 N1 C2 C6 58.6(4)
C5 N1 C2 C6 -134.7(3)
N1 C2 C3 C4 30.8(3)
C6 C2 C3 C4 152.1(3)
C2 C3 C4 C5 -41.6(4)
C11 N1 C5 C4 150.3(3)
C2 N1 C5 C4 -16.5(4)
C3 C4 C5 N1 35.4(4)
N1 C2 C6 N7 -174.9(2)
C3 C2 C6 N7 67.9(4)
N1 C2 C6 C10 67.2(4)
C3 C2 C6 C10 -50.0(4)
C10 C6 N7 C17 -160.1(3)
C2 C6 N7 C17 74.9(4)
C10 C6 N7 C8 3.5(4)
C2 C6 N7 C8 -121.4(3)
C17 N7 C8 C9 176.1(3)
C6 N7 C8 C9 13.3(4)
N7 C8 C9 C10 -24.7(4)
C8 C9 C10 C6 27.4(4)
N7 C6 C10 C9 -18.8(4)
C2 C6 C10 C9 102.9(4)
C5 N1 C11 C12 -126.2(3)
C2 N1 C11 C12 39.0(4)
C5 N1 C11 C16 55.2(4)
C2 N1 C11 C16 -139.6(3)
N1 C11 C12 C13 -171.6(3)
C16 C11 C12 C13 7.2(4)
N1 C11 C12 N2 18.7(5)
C16 C11 C12 N2 -162.5(3)
C11 C12 C13 C14 -4.3(5)
N2 C12 C13 C14 166.1(3)
C12 C13 C14 C15 -2.0(5)
C12 C13 C14 N3 -179.1(3)
C13 C14 C15 C16 4.4(5)
N3 C14 C15 C16 -178.5(3)
C14 C15 C16 C11 -0.9(5)
C14 C15 C16 N4 175.7(3)
N1 C11 C16 C15 174.2(3)
C12 C11 C16 C15 -4.6(5)
N1 C11 C16 N4 -2.3(5)
C12 C11 C16 N4 178.9(3)
C8 N7 C17 O7 -170.4(4)
C6 N7 C17 O7 -8.8(5)
C8 N7 C17 C18 8.8(5)
C6 N7 C17 C18 170.5(3)
C13 C12 N2 O1 -146.0(3)
C11 C12 N2 O1 24.5(4)
C13 C12 N2 O2 28.0(4)
C11 C12 N2 O2 -161.5(3)
C13 C14 N3 O4 174.7(3)
C15 C14 N3 O4 -2.5(5)
C13 C14 N3 O3 -5.9(5)
C15 C14 N3 O3 176.9(3)
C15 C16 N4 O5 -114.2(3)
C11 C16 N4 O5 62.5(4)
C15 C16 N4 O6 64.1(4)
C11 C16 N4 O6 -119.1(3)
